data_4506476
loop_
_publ_author_name
'Gogoi, Abhijit'
'Das, Gopal'

_publ_section_title
;
 Charge-Assisted Complexation of Anions of Different Dimensionality by
 Benzimidazole-Based Receptors Bearing -OH Functionality
;
_journal_issue 8
_journal_name_full 'Crystal Growth &amp; Design'
_journal_page_first 4012
_journal_paper_doi 10.1021/cg300496t
_journal_volume 12
_journal_year 2012
_chemical_formula_moiety 'C14 H14 N3 O, C7 H3 N2 O6, C3 H7 N O'
_chemical_formula_sum 'C24 H24 N6 O8'
_chemical_formula_weight 524.49
_chemical_name_systematic
; 
 ? 
;
_space_group_IT_number 2
_symmetry_cell_setting triclinic
_symmetry_space_group_name_Hall '-P 1'
_symmetry_space_group_name_H-M 'P -1'
_atom_sites_solution_hydrogens geom
_atom_sites_solution_primary direct
_atom_sites_solution_secondary difmap
_audit_creation_method SHELXL-97
_cell_angle_alpha 84.504(6)
_cell_angle_beta 73.247(6)
_cell_angle_gamma 71.892(6)
_cell_formula_units_Z 2
_cell_length_a 9.7632(8)
_cell_length_b 11.2290(10)
_cell_length_c 12.5870(10)
_cell_measurement_reflns_used 61
_cell_measurement_temperature 298(2)
_cell_measurement_theta_max 16.17
_cell_measurement_theta_min 2.90
_cell_volume 1255.88(19)
_computing_cell_refinement 'Bruker SMART'
_computing_data_collection 'Bruker SMART'
_computing_data_reduction 'Bruker SAINT'
_computing_molecular_graphics 'Bruker SHELXTL'
_computing_publication_material 'Bruker SHELXTL'
_computing_structure_refinement 'SHELXL-97 (Sheldrick, 1997)'
_computing_structure_solution 'SHELXS-97 (Sheldrick, 1990)'
_diffrn_ambient_temperature 298(2)
_diffrn_measured_fraction_theta_full 0.997
_diffrn_measured_fraction_theta_max 0.997
_diffrn_measurement_device_type 'CCD area detector'
_diffrn_measurement_method 'phi and omega scans'
_diffrn_radiation_monochromator graphite
_diffrn_radiation_source 'fine-focus sealed tube'
_diffrn_radiation_type MoK\a
_diffrn_radiation_wavelength 0.71073
_diffrn_reflns_av_R_equivalents 0.0306
_diffrn_reflns_av_sigmaI/netI 0.0288
_diffrn_reflns_limit_h_max 12
_diffrn_reflns_limit_h_min -12
_diffrn_reflns_limit_k_max 14
_diffrn_reflns_limit_k_min -14
_diffrn_reflns_limit_l_max 16
_diffrn_reflns_limit_l_min -16
_diffrn_reflns_number 9083
_diffrn_reflns_theta_full 27.55
_diffrn_reflns_theta_max 27.550
_diffrn_reflns_theta_min 1.69
_exptl_absorpt_coefficient_mu 0.106
_exptl_absorpt_correction_T_max 0.972
_exptl_absorpt_correction_T_min 0.955
_exptl_absorpt_correction_type multi-scan
_exptl_absorpt_process_details SADABS
_exptl_crystal_colour colourless
_exptl_crystal_density_diffrn 1.387
_exptl_crystal_density_method 'not measured'
_exptl_crystal_description block
_exptl_crystal_F_000 548
_exptl_crystal_size_max 0.45
_exptl_crystal_size_mid 0.36
_exptl_crystal_size_min 0.27
_refine_diff_density_max 0.188
_refine_diff_density_min -0.282
_refine_diff_density_rms 0.068
_refine_ls_extinction_method none
_refine_ls_goodness_of_fit_ref 0.978
_refine_ls_matrix_type full
_refine_ls_number_parameters 346
_refine_ls_number_reflns 5324
_refine_ls_number_restraints 0
_refine_ls_restrained_S_all 0.978
_refine_ls_R_factor_all 0.0551
_refine_ls_R_factor_gt 0.0434
_refine_ls_shift/su_max 0.000
_refine_ls_shift/su_mean 0.000
_refine_ls_structure_factor_coef Fsqd
_refine_ls_weighting_details 'calc w=1/[\s^2^(Fo^2^)+(0.1200P)^2^+0.0000P] where P=(Fo^2^+2Fc^2^)/3'
_refine_ls_weighting_scheme calc
_refine_ls_wR_factor_gt 0.1278
_refine_ls_wR_factor_ref 0.1456
_reflns_number_gt 5745
_reflns_number_total 5788
_reflns_threshold_expression >2sigma(I)
_cod_data_source_file cg300496t_si_002.cif
_cod_data_source_block Sal-DNB
_cod_depositor_comments
;
The following automatic conversions were performed:

'_symmetry_cell_setting' value 'Triclinic' changed to 'triclinic'
according to /home/saulius/struct/CIF-dictionaries/cif_core.dic
dictionary named 'cif_core.dic' version 2.4.2 from 2011-04-26.

Automatic conversion script
Id: cif_fix_values 1891 2012-01-12 08:04:46Z andrius 
;
_cod_original_cell_volume 1255.88(18)
_cod_database_code 4506476

loop_
_symmetry_equiv_pos_as_xyz
'x, y, z'
'-x, -y, -z'

loop_
_atom_site_label
_atom_site_type_symbol
_atom_site_fract_x
_atom_site_fract_y
_atom_site_fract_z
_atom_site_U_iso_or_equiv
_atom_site_adp_type
_atom_site_occupancy
_atom_site_symmetry_multiplicity
_atom_site_calc_flag
_atom_site_refinement_flags
C19 C 0.6233(3) 1.0511(3) 0.1293(3) 0.0521(8) Uani 1 1 d .
C1 C 0.4575(3) 0.4787(3) 0.8624(2) 0.0459(8) Uani 1 1 d .
C2 C 0.3235(3) 0.5525(3) 0.9299(2) 0.0474(8) Uani 1 1 d .
C7 C 0.5837(3) 0.5346(3) 0.8134(2) 0.0544(8) Uani 1 1 d .
H7A H 0.5542 0.5997 0.7609 0.065 Uiso 1 1 calc R
H7B H 0.6001 0.5737 0.8722 0.065 Uiso 1 1 calc R
C15 C 0.8593(3) 0.9005(2) 0.1254(2) 0.0474(8) Uani 1 1 d .
C16 C 0.8957(3) 0.9053(3) 0.0111(2) 0.0517(8) Uani 1 1 d .
H16 H 0.9881 0.8563 -0.0306 0.062 Uiso 1 1 calc R
C21 C 0.9632(3) 0.8135(3) 0.1871(3) 0.0524(8) Uani 1 1 d .
C8 C 0.7793(3) 0.4355(3) 0.6485(3) 0.0503(8) Uani 1 1 d .
C14 C 0.8145(3) 0.4671(3) 0.4673(2) 0.0548(8) Uani 1 1 d .
C6 C 0.4695(3) 0.3562(3) 0.8459(3) 0.0629(9) Uani 1 1 d .
H6 H 0.5572 0.3060 0.7998 0.076 Uiso 1 1 calc R
C9 C 0.9382(3) 0.3749(3) 0.4843(2) 0.0524(8) Uani 1 1 d .
C17 C 0.7942(4) 0.9832(3) -0.0413(2) 0.0558(8) Uani 1 1 d .
C20 C 0.7215(3) 0.9750(3) 0.1856(2) 0.0520(8) Uani 1 1 d .
H20 H 0.6953 0.9739 0.2627 0.062 Uiso 1 1 calc R
C3 C 0.2082(3) 0.5019(3) 0.9808(2) 0.0578(9) Uani 1 1 d .
H3 H 0.1196 0.5517 1.0264 0.069 Uiso 1 1 calc R
C10 C 1.0575(4) 0.3191(3) 0.3965(3) 0.0659(9) Uani 1 1 d .
H10 H 1.1407 0.2566 0.4077 0.079 Uiso 1 1 calc R
C4 C 0.2234(4) 0.3797(3) 0.9649(3) 0.0657(9) Uani 1 1 d .
H4 H 0.1458 0.3460 1.0000 0.079 Uiso 1 1 calc R
C13 C 0.8040(4) 0.5076(3) 0.3629(3) 0.0699(10) Uani 1 1 d .
H13 H 0.7204 0.5694 0.3515 0.084 Uiso 1 1 calc R
C11 C 1.0475(4) 0.3603(4) 0.2919(3) 0.0741(10) Uani 1 1 d .
H11 H 1.1262 0.3254 0.2309 0.089 Uiso 1 1 calc R
C5 C 0.3538(4) 0.3064(3) 0.8966(3) 0.0701(10) Uani 1 1 d .
H5 H 0.3641 0.2232 0.8847 0.084 Uiso 1 1 calc R
C12 C 0.9242(4) 0.4517(4) 0.2752(3) 0.0771(11) Uani 1 1 d .
H12 H 0.9213 0.4768 0.2031 0.093 Uiso 1 1 calc R
N2 N 0.9125(3) 0.3567(2) 0.59874(19) 0.0556(7) Uani 1 1 d .
H2N H 0.9721 0.3038 0.6316 0.067 Uiso 1 1 calc R
N3 N 0.7170(3) 0.5023(2) 0.5721(2) 0.0582(7) Uani 1 1 d .
H3N H 0.6308 0.5581 0.5852 0.070 Uiso 1 1 calc R
N1 N 0.7233(3) 0.4448(2) 0.7575(2) 0.0615(8) Uani 1 1 d .
H1N H 0.7734 0.3939 0.7980 0.074 Uiso 1 1 calc R
O1 O 0.3139(2) 0.67402(19) 0.94358(17) 0.0660(6) Uani 1 1 d .
H1O H 0.2388 0.7055 0.9934 0.099 Uiso 1 1 calc R
O6 O 0.3839(3) 1.1800(2) 0.1430(2) 0.0929(8) Uani 1 1 d .
O5 O 0.7382(3) 1.0494(3) -0.2071(2) 0.1023(9) Uani 1 1 d .
O4 O 0.9611(4) 0.9290(3) -0.2135(2) 0.0969(9) Uani 1 1 d .
O7 O 0.4512(3) 1.1323(3) 0.2932(3) 0.1049(10) Uani 1 1 d .
N5 N 0.4754(3) 1.1265(3) 0.1937(3) 0.0723(8) Uani 1 1 d .
N4 N 0.8344(4) 0.9878(3) -0.1635(2) 0.0732(8) Uani 1 1 d .
O3 O 1.0928(2) 0.7551(2) 0.13170(16) 0.0672(7) Uani 1 1 d .
O2 O 0.9119(2) 0.8051(2) 0.28854(18) 0.0740(7) Uani 1 1 d .
N6 N 0.3224(3) 0.8421(3) 0.5189(3) 0.0883(10) Uani 1 1 d .
C24 C 0.3313(4) 0.7556(4) 0.5951(4) 0.0873(12) Uani 1 1 d .
H24 H 0.2439 0.7593 0.6512 0.105 Uiso 1 1 calc R
C23 C 0.1854(5) 0.9356(4) 0.5163(4) 0.1329(19) Uani 1 1 d .
H23A H 0.1586 0.9256 0.4508 0.199 Uiso 1 1 calc R
H23B H 0.1980 1.0172 0.5156 0.199 Uiso 1 1 calc R
H23C H 0.1076 0.9270 0.5809 0.199 Uiso 1 1 calc R
C22 C 0.4591(7) 0.8406(6) 0.4336(5) 0.190(3) Uani 1 1 d .
H22C H 0.5438 0.7904 0.4582 0.286 Uiso 1 1 calc R
H22A H 0.4651 0.9247 0.4193 0.286 Uiso 1 1 calc R
H22B H 0.4590 0.8059 0.3669 0.286 Uiso 1 1 calc R
O8 O 0.4409(3) 0.6713(3) 0.6007(3) 0.1263(12) Uani 1 1 d .
C18 C 0.6568(4) 1.0565(3) 0.0165(3) 0.0601(9) Uani 1 1 d .
H18 H 0.5891 1.1080 -0.0197 0.072 Uiso 1 1 calc R

loop_
_atom_site_aniso_label
_atom_site_aniso_U_11
_atom_site_aniso_U_22
_atom_site_aniso_U_33
_atom_site_aniso_U_23
_atom_site_aniso_U_13
_atom_site_aniso_U_12
C19 0.046(2) 0.0383(18) 0.067(2) -0.0010(16) -0.0166(17) -0.0043(16)
C1 0.0458(19) 0.044(2) 0.0458(16) 0.0033(15) -0.0175(15) -0.0074(16)
C2 0.047(2) 0.044(2) 0.0478(17) 0.0006(15) -0.0160(15) -0.0069(17)
C7 0.049(2) 0.0509(19) 0.0509(17) 0.0005(15) -0.0088(15) -0.0029(16)
C15 0.046(2) 0.0395(18) 0.054(2) 0.0024(15) -0.0146(16) -0.0091(16)
C16 0.0513(19) 0.0418(19) 0.059(2) 0.0018(15) -0.0131(16) -0.0115(15)
C21 0.049(2) 0.0447(19) 0.054(2) -0.0002(16) -0.0099(18) -0.0038(17)
C8 0.042(2) 0.050(2) 0.051(2) 0.0089(17) -0.0114(17) -0.0067(16)
C14 0.0452(19) 0.062(2) 0.051(2) 0.0005(16) -0.0107(16) -0.0092(17)
C6 0.055(2) 0.056(2) 0.072(2) -0.0030(17) -0.0171(16) -0.0087(18)
C9 0.046(2) 0.0525(19) 0.052(2) -0.0009(16) -0.0109(17) -0.0077(17)
C17 0.064(2) 0.050(2) 0.054(2) 0.0044(16) -0.0193(18) -0.0175(18)
C20 0.052(2) 0.0414(18) 0.0573(18) -0.0024(15) -0.0152(17) -0.0061(16)
C3 0.0445(19) 0.063(2) 0.0608(19) -0.0007(17) -0.0111(15) -0.0112(17)
C10 0.055(2) 0.062(2) 0.066(2) -0.0041(18) -0.0109(18) -0.0018(17)
C4 0.060(2) 0.064(3) 0.080(2) 0.011(2) -0.026(2) -0.025(2)
C13 0.060(2) 0.080(2) 0.062(2) 0.005(2) -0.024(2) -0.0048(18)
C11 0.066(2) 0.088(3) 0.053(2) -0.0067(19) -0.0040(17) -0.011(2)
C5 0.071(3) 0.046(2) 0.096(3) -0.001(2) -0.031(2) -0.013(2)
C12 0.077(3) 0.095(3) 0.052(2) 0.002(2) -0.018(2) -0.016(2)
N2 0.0402(16) 0.0569(17) 0.0520(17) 0.0045(13) -0.0095(12) 0.0058(13)
N3 0.0426(15) 0.0611(17) 0.0586(17) 0.0031(14) -0.0146(14) 0.0013(12)
N1 0.0488(16) 0.0652(18) 0.0518(18) 0.0075(13) -0.0091(13) 0.0025(14)
O1 0.0585(14) 0.0515(15) 0.0726(15) -0.0103(11) 0.0002(10) -0.0088(11)
O6 0.0616(16) 0.0788(18) 0.123(2) 0.0086(15) -0.0351(16) 0.0064(13)
O5 0.133(2) 0.105(2) 0.0781(17) 0.0205(16) -0.0587(18) -0.0259(18)
O4 0.103(2) 0.109(2) 0.0610(16) -0.0051(14) -0.0088(15) -0.0177(18)
O7 0.0757(19) 0.113(2) 0.090(2) -0.0256(17) -0.0152(15) 0.0240(15)
N5 0.057(2) 0.0532(18) 0.097(3) -0.0039(18) -0.025(2) 0.0026(16)
N4 0.099(3) 0.065(2) 0.061(2) 0.0124(16) -0.033(2) -0.0264(19)
O3 0.0510(14) 0.0663(15) 0.0597(13) -0.0020(11) -0.0073(11) 0.0103(12)
O2 0.0607(14) 0.0763(16) 0.0539(16) 0.0081(12) -0.0079(12) 0.0135(12)
N6 0.082(2) 0.088(2) 0.073(2) 0.0039(19) -0.0195(18) 0.0016(19)
C24 0.062(3) 0.090(3) 0.099(3) 0.003(3) -0.026(2) -0.005(2)
C23 0.115(4) 0.117(4) 0.116(3) 0.008(3) -0.037(3) 0.038(3)
C22 0.150(5) 0.204(7) 0.136(5) 0.047(4) 0.028(4) -0.014(5)
O8 0.0733(19) 0.115(2) 0.169(3) 0.007(2) -0.0553(19) 0.0205(18)
C18 0.065(2) 0.048(2) 0.074(3) 0.0104(17) -0.0333(19) -0.0168(18)

loop_
_atom_type_symbol
_atom_type_description
_atom_type_scat_dispersion_real
_atom_type_scat_dispersion_imag
_atom_type_scat_source
C C 0.0033 0.0016 'International Tables Vol C Tables 4.2.6.8 and 6.1.1.4'
H H 0.0000 0.0000 'International Tables Vol C Tables 4.2.6.8 and 6.1.1.4'
N N 0.0061 0.0033 'International Tables Vol C Tables 4.2.6.8 and 6.1.1.4'
O O 0.0106 0.0060 'International Tables Vol C Tables 4.2.6.8 and 6.1.1.4'

loop_
_geom_angle_atom_site_label_1
_geom_angle_atom_site_label_2
_geom_angle_atom_site_label_3
_geom_angle
C18 C19 C20 122.7(3)
C18 C19 N5 118.5(3)
C20 C19 N5 118.8(3)
C6 C1 C2 118.1(3)
C6 C1 C7 122.8(3)
C2 C1 C7 119.1(3)
O1 C2 C3 122.8(3)
O1 C2 C1 116.9(2)
C3 C2 C1 120.4(3)
N1 C7 C1 114.0(2)
C16 C15 C20 119.1(3)
C16 C15 C21 122.0(3)
C20 C15 C21 118.9(3)
C15 C16 C17 119.6(3)
O2 C21 O3 125.6(3)
O2 C21 C15 116.5(3)
O3 C21 C15 117.9(3)
N1 C8 N3 126.8(3)
N1 C8 N2 123.6(3)
N3 C8 N2 109.6(2)
C13 C14 C9 121.7(3)
C13 C14 N3 131.8(3)
C9 C14 N3 106.5(3)
C1 C6 C5 121.2(3)
C10 C9 C14 121.4(3)
C10 C9 N2 131.7(3)
C14 C9 N2 106.9(2)
C18 C17 C16 122.3(3)
C18 C17 N4 118.6(3)
C16 C17 N4 119.1(3)
C19 C20 C15 119.1(3)
C4 C3 C2 120.6(3)
C11 C10 C9 116.8(3)
C3 C4 C5 119.7(3)
C14 C13 C12 116.6(3)
C12 C11 C10 121.7(3)
C4 C5 C6 120.0(3)
C11 C12 C13 121.7(3)
C8 N2 C9 108.3(2)
C8 N3 C14 108.8(2)
C8 N1 C7 124.6(2)
O7 N5 O6 123.8(3)
O7 N5 C19 118.6(3)
O6 N5 C19 117.6(3)
O5 N4 O4 124.9(3)
O5 N4 C17 117.5(3)
O4 N4 C17 117.6(3)
C24 N6 C23 122.9(4)
C24 N6 C22 117.2(4)
C23 N6 C22 119.9(4)
O8 C24 N6 126.8(4)
C19 C18 C17 117.2(3)

loop_
_geom_bond_atom_site_label_1
_geom_bond_atom_site_label_2
_geom_bond_distance
C19 C18 1.362(4)
C19 C20 1.385(4)
C19 N5 1.468(4)
C1 C6 1.375(4)
C1 C2 1.393(4)
C1 C7 1.503(4)
C2 O1 1.362(3)
C2 C3 1.383(4)
C7 N1 1.449(4)
C15 C16 1.380(4)
C15 C20 1.385(4)
C15 C21 1.510(4)
C16 C17 1.382(4)
C21 O2 1.236(3)
C21 O3 1.257(3)
C8 N1 1.324(4)
C8 N3 1.332(4)
C8 N2 1.337(3)
C14 C13 1.371(4)
C14 C9 1.380(4)
C14 N3 1.395(4)
C6 C5 1.380(4)
C9 C10 1.380(4)
C9 N2 1.396(4)
C17 C18 1.368(4)
C17 N4 1.475(4)
C3 C4 1.361(4)
C10 C11 1.374(4)
C4 C5 1.375(4)
C13 C12 1.384(4)
C11 C12 1.372(5)
O6 N5 1.219(3)
O5 N4 1.217(3)
O4 N4 1.218(3)
O7 N5 1.210(4)
N6 C24 1.299(5)
N6 C23 1.428(5)
N6 C22 1.448(5)
C24 O8 1.203(5)
